data_7109033
loop_
_publ_author_name
'Jan Holub'
'Vaclav Eigner'
'Lukas Vrzal'
'Hana Dvorakova'
'Pavel Lhotak'

_publ_section_title
;
 Calix[4]arenes with intramolecularly bridged meta positions prepared via
 Pd-catalysed double C-H activation
;
_journal_name_full Chem.Commun.
_journal_page_first 2798
_journal_paper_doi 10.1039/c3cc40655e
_journal_volume 49
_journal_year 2013
_chemical_formula_moiety 'C45 H51 N1 O4'
_chemical_formula_sum 'C45 H51 N O4'
_chemical_formula_weight 669.9
_chemical_name_systematic ' ?'
_space_group_IT_number 33
_symmetry_cell_setting orthorhombic
_symmetry_Int_Tables_number 33
_symmetry_space_group_name_Hall 'P 2c -2ab'
_symmetry_space_group_name_H-M 'P b n 21'
_cell_angle_alpha 90
_cell_angle_beta 90
_cell_angle_gamma 90
_cell_formula_units_Z 8
_cell_length_a 9.4797(8)
_cell_length_b 19.1121(12)
_cell_length_c 41.8099(15)
_cell_measurement_reflns_used 5866
_cell_measurement_temperature 190
_cell_measurement_theta_max 75.75
_cell_measurement_theta_min 4.66
_cell_volume 7575.0(8)
_computing_cell_refinement
;
CrysAlisPro, Agilent Technologies,
Version 1.171.36.21 (release 14-08-2012 CrysAlis171 .NET)
(compiled Sep 14 2012,17:21:16)
;
_computing_data_collection
;
CrysAlisPro, Agilent Technologies,
Version 1.171.36.21 (release 14-08-2012 CrysAlis171 .NET)
(compiled Sep 14 2012,17:21:16)
;
_computing_data_reduction
;
CrysAlisPro, Agilent Technologies,
Version 1.171.36.21 (release 14-08-2012 CrysAlis171 .NET)
(compiled Sep 14 2012,17:21:16)
;
_diffrn_ambient_temperature 190
_diffrn_detector_area_resol_mean 8.1917
_diffrn_measured_fraction_theta_full 0.99
_diffrn_measured_fraction_theta_max 0.99
_diffrn_measurement_device 'four-cycle diffractometer'
_diffrn_measurement_device_type 'Xcalibur, Onyx'
_diffrn_measurement_method '\w scans'
_diffrn_radiation_monochromator graphite
_diffrn_radiation_probe x-ray
_diffrn_radiation_source 'Enhance (Cu) X-ray Source'
_diffrn_radiation_type 'Cu K\a'
_diffrn_radiation_wavelength 1.5418
_diffrn_reflns_av_R_equivalents 0.0783
_diffrn_reflns_av_sigmaI/netI 0.0103
_diffrn_reflns_limit_h_max 11
_diffrn_reflns_limit_h_min -11
_diffrn_reflns_limit_k_max 23
_diffrn_reflns_limit_k_min -23
_diffrn_reflns_limit_l_max 51
_diffrn_reflns_limit_l_min -51
_diffrn_reflns_number 32325
_diffrn_reflns_theta_full 76.23
_diffrn_reflns_theta_max 76.23
_diffrn_reflns_theta_min 4.66
_exptl_absorpt_coefficient_mu 0.577
_exptl_absorpt_correction_T_max 1
_exptl_absorpt_correction_T_min 0.711
_exptl_absorpt_correction_type multi-scan
_exptl_absorpt_process_details
;
CrysAlisPro, Agilent Technologies,
Version 1.171.36.21 (release 14-08-2012 CrysAlis171 .NET)
(compiled Sep 14 2012,17:21:16)
Empirical absorption correction using spherical harmonics,
implemented in SCALE3 ABSPACK scaling algorithm.
;
_exptl_crystal_colour colourless
_exptl_crystal_density_diffrn 1.1744
_exptl_crystal_description prism
_exptl_crystal_F_000 2880
_exptl_crystal_size_max 0.49
_exptl_crystal_size_mid 0.34
_exptl_crystal_size_min 0.18
_refine_diff_density_max 0.34
_refine_diff_density_min -0.41
_refine_ls_abs_structure_details ' 7049 of Friedel pairs used in the refinement'
_refine_ls_extinction_method none
_refine_ls_goodness_of_fit_gt 3.28
_refine_ls_goodness_of_fit_ref 2.98
_refine_ls_hydrogen_treatment constr
_refine_ls_number_constraints 841
_refine_ls_number_parameters 944
_refine_ls_number_reflns 24548
_refine_ls_number_restraints 70
_refine_ls_R_factor_all 0.1355
_refine_ls_R_factor_gt 0.1117
_refine_ls_shift/su_max 0.0497
_refine_ls_shift/su_mean 0.0016
_refine_ls_structure_factor_coef F
_refine_ls_weighting_details w=1/(\s^2^(F)+0.0025000002F^2^)
_refine_ls_weighting_scheme sigma
_refine_ls_wR_factor_gt 0.1847
_refine_ls_wR_factor_ref 0.1929
_reflns_number_gt 18733
_reflns_number_total 24548
_reflns_threshold_expression I>3\s(I)
_cod_data_source_file c3cc40655e.txt
_cod_data_source_block I
_cod_depositor_comments
;
The following automatic conversions were performed:

'_diffrn_radiation_probe' value 'X-ray' changed to 'x-ray' according
to the built-in table from CIF Core dictionary named 'cif_core.dic'
version 2.4.1 from 2010-06-29.

Automatic conversion script
Id: cif_fix_values 1715 2011-07-08 13:25:40Z adriana 
;
_cod_original_sg_symbol_Hall 'P -2xab;-2yabc;2zc'
_cod_original_formula_sum 'C45 H51 N1 O4'
_cod_database_code 7109033

loop_
_symmetry_equiv_pos_site_id
_symmetry_equiv_pos_as_xyz
1 x,y,z
2 -x,-y,z+1/2
3 x+1/2,-y+1/2,z+1/2
4 -x+1/2,y+1/2,z

loop_
_atom_site_label
_atom_site_type_symbol
_atom_site_fract_x
_atom_site_fract_y
_atom_site_fract_z
_atom_site_adp_type
_atom_site_U_iso_or_equiv
_atom_site_symmetry_multiplicity
_atom_site_occupancy
_atom_site_calc_flag
C1a C -0.0407(5) 0.1573(2) 0.14902(11) Uani 0.0540(13) 4 1 d
C2a C -0.0196(6) 0.1781(2) 0.18382(11) Uani 0.0611(15) 4 1 d
C3a C -0.1060(5) 0.1303(2) 0.20534(11) Uani 0.0565(13) 4 1 d
C4a C -0.2457(5) 0.1207(3) 0.19956(13) Uani 0.0638(16) 4 1 d
C5a C -0.3303(6) 0.0746(3) 0.21789(13) Uani 0.0662(16) 4 1 d
C6a C -0.2612(5) 0.0359(3) 0.24130(12) Uani 0.0638(16) 4 1 d
C7a C -0.1196(5) 0.0429(2) 0.24735(10) Uani 0.0511(12) 4 1 d
C8a C -0.0487(5) -0.0074(2) 0.27074(11) Uani 0.0559(13) 4 1 d
C9a C -0.0905(5) -0.0804(2) 0.26182(11) Uani 0.0545(12) 4 1 d
C10a C -0.1874(6) -0.1189(3) 0.27975(12) Uani 0.0666(17) 4 1 d
C11a C -0.2400(6) -0.1819(3) 0.26874(13) Uani 0.0725(18) 4 1 d
C12a C -0.1980(6) -0.2072(2) 0.23941(12) Uani 0.0661(16) 4 1 d
C13a C -0.1017(5) -0.1710(2) 0.22092(12) Uani 0.0613(14) 4 1 d
C14a C -0.0635(6) -0.1942(2) 0.18691(12) Uani 0.0646(15) 4 1 d
C15a C -0.1259(5) -0.1429(2) 0.16282(10) Uani 0.0547(13) 4 1 d
C16a C -0.2670(5) -0.1292(2) 0.16323(13) Uani 0.0612(15) 4 1 d
C17a C -0.3293(5) -0.0802(2) 0.14270(13) Uani 0.0629(14) 4 1 d
C18a C -0.2388(5) -0.0440(2) 0.12178(12) Uani 0.0572(14) 4 1 d
C19a C -0.0957(5) -0.05602(20) 0.12111(10) Uani 0.0511(12) 4 1 d
C20a C -0.0003(5) -0.0095(2) 0.10088(12) Uani 0.0578(13) 4 1 d
C21a C -0.0320(5) 0.0654(2) 0.10887(11) Uani 0.0540(13) 4 1 d
C22a C -0.1206(5) 0.1055(2) 0.08930(11) Uani 0.0525(12) 4 1 d
C23a C -0.1673(4) 0.17133(18) 0.09880(10) Uani 0.0476(11) 4 1 d
C24a C -0.1274(5) 0.19564(19) 0.12919(11) Uani 0.0536(13) 4 1 d
C25a C -0.0410(4) 0.0912(2) 0.23006(10) Uani 0.0501(12) 4 1 d
C26a C -0.0421(5) -0.1091(2) 0.23297(11) Uani 0.0571(13) 4 1 d
C27a C -0.0400(5) -0.1076(2) 0.14130(10) Uani 0.0511(12) 4 1 d
C28a C 0.0127(5) 0.0939(2) 0.13745(11) Uani 0.0517(12) 4 1 d
O29a O 0.0984(4) 0.10186(18) 0.23656(8) Uani 0.0667 4 1 d
C30a C 0.1181(6) 0.1552(4) 0.26098(17) Uani 0.0667 4 0.5706 d
C31a C 0.2690(7) 0.1610(4) 0.26985(13) Uani 0.0667 4 0.5706 d
C32a C 0.3547(8) 0.1915(5) 0.24368(17) Uani 0.0667 4 0.5706 d
C30a' C 0.1417(9) 0.1301(8) 0.26734(17) Uani 0.0667 4 0.3025 d
C31a' C 0.2976(10) 0.1325(8) 0.2697(2) Uani 0.0667 4 0.3025 d
C32a' C 0.3639(11) 0.1532(10) 0.2390(3) Uani 0.0667 4 0.3025 d
C30a'' C 0.0882(19) 0.1736(6) 0.2479(8) Uani 0.0667 4 0.1269 d
C31a'' C 0.223(3) 0.1960(8) 0.2628(6) Uani 0.0667 4 0.1269 d
C32a'' C 0.262(3) 0.2681(11) 0.2533(8) Uani 0.0667 4 0.1269 d
O33a O 0.0523(3) -0.07239(18) 0.21492(9) Uani 0.0656(11) 4 1 d
C34a C 0.1962(6) -0.0965(9) 0.2100(3) Uani 0.124(6) 4 0.4994 d
C35a C 0.2883(6) -0.0735(9) 0.2366(3) Uani 0.108(5) 4 0.4994 d
C36a C 0.4378(8) -0.0929(17) 0.2311(5) Uani 0.126(7) 4 0.4994 d
C34a' C 0.1865(6) -0.0970(9) 0.2275(3) Uani 0.124(6) 4 0.5006 d
C35a' C 0.3055(4) -0.0654(9) 0.2097(3) Uani 0.108(5) 4 0.5006 d
C36a' C 0.4428(7) -0.0964(13) 0.2190(5) Uani 0.126(7) 4 0.5006 d
O37a O 0.1021(3) -0.12335(16) 0.13991(8) Uani 0.0622(10) 4 1 d
C38a C 0.1258(5) -0.1748(3) 0.11483(12) Uani 0.083(2) 4 1 d
C39a C 0.2733(6) -0.2004(4) 0.11569(13) Uani 0.096(3) 4 1 d
C40a C 0.3021(8) -0.2531(3) 0.08959(13) Uani 0.093(3) 4 1 d
O41a O 0.1012(4) 0.05475(16) 0.15680(8) Uani 0.0647(11) 4 1 d
C42a C 0.2408(5) 0.0850(4) 0.16085(14) Uani 0.083(3) 4 0.7077 d
C43a C 0.3341(5) 0.0649(4) 0.13393(15) Uani 0.085(3) 4 0.7077 d
C44a C 0.4726(8) 0.1008(8) 0.1356(3) Uani 0.097(4) 4 0.7077 d
C42a' C 0.2427(8) 0.0516(8) 0.1434(4) Uani 0.083(3) 4 0.2923 d
C43a' C 0.3270(10) 0.1129(8) 0.1537(4) Uani 0.085(3) 4 0.2923 d
C44a' C 0.4752(15) 0.1084(19) 0.1426(9) Uani 0.097(4) 4 0.2923 d
C45a C -0.2610(5) 0.2115(2) 0.07824(11) Uani 0.0534(13) 4 1 d
N46a N -0.3548(5) 0.17589(19) 0.06025(11) Uani 0.0617(12) 4 1 d
C47a C -0.4422(6) 0.2117(3) 0.04135(13) Uani 0.0720(18) 4 1 d
C48a C -0.4416(8) 0.2827(3) 0.03846(12) Uani 0.079(2) 4 1 d
C49a C -0.3481(7) 0.3205(3) 0.05674(13) Uani 0.077(2) 4 1 d
C50a C -0.2557(5) 0.2841(2) 0.07697(13) Uani 0.0624(15) 4 1 d
C1b C 0.5226(5) 0.4187(2) 0.44885(11) Uani 0.0545(13) 4 1 d
C2b C 0.4963(6) 0.4418(2) 0.41432(12) Uani 0.0599(14) 4 1 d
C3b C 0.5735(5) 0.3925(2) 0.39224(10) Uani 0.0540(13) 4 1 d
C4b C 0.7167(6) 0.3823(3) 0.39601(12) Uani 0.0666(16) 4 1 d
C5b C 0.7908(6) 0.3335(3) 0.37806(13) Uani 0.0723(18) 4 1 d
C6b C 0.7170(6) 0.2925(3) 0.35656(12) Uani 0.0680(17) 4 1 d
C7b C 0.5729(5) 0.3010(2) 0.35165(10) Uani 0.0539(13) 4 1 d
C8b C 0.4940(6) 0.2538(2) 0.32899(11) Uani 0.0596(14) 4 1 d
C9b C 0.5266(5) 0.1791(2) 0.33678(11) Uani 0.0596(14) 4 1 d
C10b C 0.6088(7) 0.1386(3) 0.31712(13) Uani 0.0718(18) 4 1 d
C11b C 0.6578(8) 0.0728(4) 0.32684(14) Uani 0.084(2) 4 1 d
C12b C 0.6247(7) 0.0480(3) 0.35679(14) Uani 0.0754(19) 4 1 d
C13b C 0.5399(6) 0.0865(2) 0.37730(12) Uani 0.0657(16) 4 1 d
C14b C 0.5142(8) 0.0646(2) 0.41146(12) Uani 0.077(2) 4 1 d
C15b C 0.5871(6) 0.1147(2) 0.43420(12) Uani 0.0635(16) 4 1 d
C16b C 0.7287(6) 0.1270(3) 0.43177(14) Uani 0.0709(18) 4 1 d
C17b C 0.7988(6) 0.1744(3) 0.45106(15) Uani 0.0752(19) 4 1 d
C18b C 0.7188(6) 0.2145(2) 0.47266(13) Uani 0.0641(15) 4 1 d
C19b C 0.5750(5) 0.20470(19) 0.47533(10) Uani 0.0552(13) 4 1 d
C20b C 0.4909(6) 0.2518(2) 0.49729(11) Uani 0.0599(15) 4 1 d
C21b C 0.5217(5) 0.3273(2) 0.48917(10) Uani 0.0537(13) 4 1 d
C22b C 0.6125(5) 0.3677(2) 0.50799(11) Uani 0.0548(13) 4 1 d
C23b C 0.6577(5) 0.4331(2) 0.49828(11) Uani 0.0537(13) 4 1 d
C24b C 0.6137(5) 0.4578(2) 0.46832(11) Uani 0.0569(13) 4 1 d
C25b C 0.5012(5) 0.3534(2) 0.36901(10) Uani 0.0506(12) 4 1 d
C26b C 0.4846(6) 0.1490(2) 0.36642(12) Uani 0.0599(14) 4 1 d
C27b C 0.5093(5) 0.15286(20) 0.45720(11) Uani 0.0561(13) 4 1 d
C28b C 0.4722(5) 0.3557(2) 0.46035(11) Uani 0.0516(12) 4 1 d
O29b O 0.3608(4) 0.36459(17) 0.36423(8) Uani 0.0604(10) 4 1 d
C30b C 0.3340(7) 0.4170(3) 0.34025(13) Uani 0.077(2) 4 1 d
C31b C 0.1796(9) 0.4257(5) 0.33647(18) Uani 0.104(3) 4 1 d
C32b C 0.1046(11) 0.3668(7) 0.3236(3) Uani 0.140(5) 4 1 d
O33b O 0.3971(4) 0.18774(17) 0.38626(8) Uani 0.0684(12) 4 1 d
C34b C 0.2455(6) 0.1789(19) 0.3826(6) Uani 0.082(3) 4 0.137 d
C35b C 0.214(2) 0.1358(19) 0.3540(7) Uani 0.099(4) 4 0.137 d
C36b C 0.058(3) 0.134(3) 0.3467(12) Uani 0.114(5) 4 0.137 d
C34b' C 0.2561(10) 0.1589(13) 0.3902(4) Uani 0.082(3) 4 0.229 d
C35b' C 0.1683(14) 0.1737(16) 0.3617(5) Uani 0.099(4) 4 0.229 d
C36b' C 0.0176(17) 0.150(3) 0.3662(9) Uani 0.114(5) 4 0.229 d
C34b'' C 0.2515(5) 0.1955(3) 0.3759(2) Uani 0.082(3) 4 0.634 d
C35b'' C 0.1730(7) 0.1291(4) 0.3803(3) Uani 0.099(4) 4 0.634 d
C36b'' C 0.0244(8) 0.1337(7) 0.3675(4) Uani 0.114(5) 4 0.634 d
O37b O 0.3715(4) 0.14026(16) 0.46055(8) Uani 0.0671(10) 4 1 d
C38b C 0.3584(5) 0.0870(3) 0.48523(14) Uani 0.0671(10) 4 0.6648 d
C39b C 0.2130(5) 0.0586(3) 0.48603(16) Uani 0.063(2) 4 0.6648 d
C40b C 0.1973(11) 0.0011(5) 0.5105(2) Uani 0.084(3) 4 0.6648 d
C38b' C 0.2880(15) 0.1113(4) 0.4865(2) Uani 0.0671(10) 4 0.3352 d
C39b' C 0.2913(15) 0.0338(4) 0.4857(3) Uani 0.063(2) 4 0.3352 d
C40b' C 0.223(3) 0.0021(8) 0.5149(5) Uani 0.084(3) 4 0.3352 d
O41b O 0.3827(3) 0.31785(16) 0.44137(9) Uani 0.0641(11) 4 1 d
C42b C 0.2413(5) 0.3130(3) 0.45469(19) Uani 0.073(3) 4 0.6277 d
C43b C 0.1517(6) 0.3710(4) 0.4428(2) Uani 0.083(3) 4 0.6277 d
C44b C 0.0040(10) 0.3675(11) 0.4561(5) Uani 0.101(4) 4 0.6277 d
C42b' C 0.2431(6) 0.3474(6) 0.4363(2) Uani 0.073(3) 4 0.3723 d
C43b' C 0.1478(8) 0.3290(8) 0.4631(3) Uani 0.083(3) 4 0.3723 d
C44b' C 0.0073(19) 0.366(2) 0.4605(8) Uani 0.101(4) 4 0.3723 d
C45b C 0.7527(5) 0.4748(2) 0.51883(11) Uani 0.0523(12) 4 1 d
C50b C 0.7461(5) 0.5464(2) 0.51966(12) Uani 0.0593(14) 4 1 d
C49b C 0.8363(7) 0.5832(3) 0.53939(13) Uani 0.0754(19) 4 1 d
C48b C 0.9333(7) 0.5458(3) 0.55761(13) Uani 0.0741(18) 4 1 d
C47b C 0.9337(6) 0.4752(3) 0.55527(13) Uani 0.0697(17) 4 1 d
N46b N 0.8448(5) 0.4394(2) 0.53652(11) Uani 0.0662(13) 4 1 d
H1 H -0.049351 0.225651 0.18682 Uiso 0.0733 4 1 d
H2 H 0.07845 0.174113 0.189265 Uiso 0.0733 4 1 d
H3 H -0.288768 0.146205 0.182362 Uiso 0.0766 4 1 d
H4 H -0.430003 0.070225 0.214336 Uiso 0.0795 4 1 d
H5 H -0.314709 0.003044 0.25373 Uiso 0.0766 4 1 d
H6 H 0.051847 -0.002685 0.26916 Uiso 0.0671 4 1 d
H7 H -0.080339 0.002512 0.292077 Uiso 0.0671 4 1 d
H8 H -0.218136 -0.101354 0.300102 Uiso 0.0799 4 1 d
H9 H -0.305582 -0.20805 0.281524 Uiso 0.087 4 1 d
H10 H -0.236144 -0.250567 0.231691 Uiso 0.0793 4 1 d
H11 H -0.10094 -0.24013 0.183061 Uiso 0.0775 4 1 d
H12 H 0.037236 -0.195252 0.184627 Uiso 0.0775 4 1 d
H13 H -0.325759 -0.153929 0.178117 Uiso 0.0735 4 1 d
H14 H -0.429132 -0.071757 0.142884 Uiso 0.0755 4 1 d
H15 H -0.278124 -0.009795 0.107526 Uiso 0.0686 4 1 d
H16 H 0.096558 -0.019466 0.105777 Uiso 0.0693 4 1 d
H17 H -0.019062 -0.01764 0.078625 Uiso 0.0693 4 1 d
H18 H -0.149776 0.087173 0.06897 Uiso 0.063 4 1 d
H19 H -0.161598 0.240246 0.13636 Uiso 0.0643 4 1 d
H20 H -0.509761 0.185763 0.029002 Uiso 0.0864 4 1 d
H21 H -0.505004 0.305838 0.024005 Uiso 0.0947 4 1 d
H22 H -0.34619 0.370619 0.05568 Uiso 0.0923 4 1 d
H23 H -0.188972 0.309187 0.089875 Uiso 0.0748 4 1 d
H24 H 0.397013 0.439964 0.409846 Uiso 0.0719 4 1 d
H25 H 0.53134 0.488472 0.41136 Uiso 0.0719 4 1 d
H26 H 0.766632 0.409827 0.411537 Uiso 0.0799 4 1 d
H27 H 0.89091 0.328399 0.380509 Uiso 0.0867 4 1 d
H28 H 0.766562 0.257213 0.344705 Uiso 0.0816 4 1 d
H29 H 0.394424 0.261765 0.331177 Uiso 0.0715 4 1 d
H30 H 0.522453 0.263675 0.307417 Uiso 0.0715 4 1 d
H31 H 0.633246 0.155768 0.296267 Uiso 0.0862 4 1 d
H32 H 0.714242 0.045057 0.312608 Uiso 0.1007 4 1 d
H33 H 0.660852 0.003497 0.363583 Uiso 0.0905 4 1 d
H34 H 0.414648 0.064598 0.415685 Uiso 0.0925 4 1 d
H35 H 0.549981 0.018207 0.414724 Uiso 0.0925 4 1 d
H36 H 0.781717 0.101733 0.415997 Uiso 0.0851 4 1 d
H37 H 0.899335 0.179739 0.449755 Uiso 0.0902 4 1 d
H38 H 0.764657 0.249008 0.485681 Uiso 0.0769 4 1 d
H39 H 0.517123 0.242908 0.51909 Uiso 0.0719 4 1 d
H40 H 0.392015 0.242813 0.494499 Uiso 0.0719 4 1 d
H41 H 0.644228 0.3495 0.528154 Uiso 0.0657 4 1 d
H42 H 0.646675 0.502444 0.460976 Uiso 0.0683 4 1 d
H43 H 0.832233 0.633307 0.540504 Uiso 0.0905 4 1 d
H44 H 0.998203 0.569552 0.571501 Uiso 0.089 4 1 d
H45 H 1.001175 0.44944 0.567687 Uiso 0.0836 4 1 d
H47 H 0.063743 0.143291 0.279568 Uiso 0.0801 4 0.5706 d
H48 H 0.085329 0.199442 0.253049 Uiso 0.0801 4 0.5706 d
H49 H 0.304943 0.115487 0.275187 Uiso 0.0801 4 0.5706 d
H50 H 0.278038 0.18941 0.288661 Uiso 0.0801 4 0.5706 d
H51 H 0.297238 0.196782 0.224927 Uiso 0.0801 4 0.5706 d
H52 H 0.389869 0.236385 0.250167 Uiso 0.0801 4 0.5706 d
H53 H 0.432511 0.161002 0.238987 Uiso 0.0801 4 0.5706 d
H54 H 0.104622 0.101329 0.284179 Uiso 0.0801 4 0.3025 d
H55 H 0.104186 0.176458 0.269805 Uiso 0.0801 4 0.3025 d
H56 H 0.332356 0.087417 0.276058 Uiso 0.0801 4 0.3025 d
H57 H 0.324532 0.164941 0.28614 Uiso 0.0801 4 0.3025 d
H58 H 0.451102 0.177075 0.243265 Uiso 0.0801 4 0.3025 d
H59 H 0.382156 0.112243 0.226435 Uiso 0.0801 4 0.3025 d
H60 H 0.301519 0.183813 0.227576 Uiso 0.0801 4 0.3025 d
H61 H 0.01345 0.177121 0.263306 Uiso 0.0801 4 0.1269 d
H62 H 0.066412 0.203959 0.23027 Uiso 0.0801 4 0.1269 d
H63 H 0.29648 0.164259 0.256715 Uiso 0.0801 4 0.1269 d
H64 H 0.214471 0.193479 0.285637 Uiso 0.0801 4 0.1269 d
H65 H 0.180221 0.292373 0.245658 Uiso 0.0801 4 0.1269 d
H66 H 0.30012 0.292434 0.271481 Uiso 0.0801 4 0.1269 d
H67 H 0.331927 0.266288 0.236681 Uiso 0.0801 4 0.1269 d
H68 H 0.231455 -0.078104 0.190161 Uiso 0.1484 4 0.4994 d
H69 H 0.197122 -0.146667 0.208685 Uiso 0.1484 4 0.4994 d
H70 H 0.491675 -0.051524 0.226589 Uiso 0.1517 4 0.4994 d
H71 H 0.474648 -0.115147 0.249938 Uiso 0.1517 4 0.4994 d
H72 H 0.443769 -0.124495 0.213351 Uiso 0.1517 4 0.4994 d
H73 H 0.190979 -0.147056 0.225748 Uiso 0.1484 4 0.5006 d
H74 H 0.193681 -0.084757 0.249721 Uiso 0.1484 4 0.5006 d
H75 H 0.307494 -0.015889 0.213459 Uiso 0.1301 4 0.5006 d
H76 H 0.29102 -0.071803 0.187127 Uiso 0.1301 4 0.5006 d
H77 H 0.517913 -0.071181 0.20875 Uiso 0.1517 4 0.5006 d
H78 H 0.453825 -0.093504 0.241774 Uiso 0.1517 4 0.5006 d
H79 H 0.445747 -0.144533 0.212475 Uiso 0.1517 4 0.5006 d
H80 H 0.256091 -0.093981 0.256226 Uiso 0.1301 4 0.4994 d
H81 H 0.281039 -0.023648 0.239051 Uiso 0.1301 4 0.4994 d
H82 H 0.107064 -0.153936 0.094369 Uiso 0.1 4 1 d
H83 H 0.062324 -0.213425 0.117686 Uiso 0.1 4 1 d
H84 H 0.291921 -0.221332 0.136139 Uiso 0.1147 4 1 d
H85 H 0.336752 -0.161601 0.113516 Uiso 0.1147 4 1 d
H86 H 0.392267 -0.274518 0.093169 Uiso 0.1121 4 1 d
H87 H 0.229944 -0.288324 0.089772 Uiso 0.1121 4 1 d
H88 H 0.302321 -0.229834 0.069236 Uiso 0.1121 4 1 d
H89 H 0.280968 0.06888 0.180601 Uiso 0.0999 4 0.7077 d
H90 H 0.233273 0.135065 0.161792 Uiso 0.0999 4 0.7077 d
H91 H 0.288859 0.076131 0.114041 Uiso 0.1016 4 0.7077 d
H92 H 0.348316 0.015212 0.134126 Uiso 0.1016 4 0.7077 d
H93 H 0.533468 0.08282 0.119165 Uiso 0.1163 4 0.7077 d
H94 H 0.459536 0.150147 0.132496 Uiso 0.1163 4 0.7077 d
H95 H 0.514574 0.092644 0.156144 Uiso 0.1163 4 0.7077 d
H96 H 0.236895 0.050898 0.120434 Uiso 0.0999 4 0.2923 d
H97 H 0.288309 0.009399 0.150272 Uiso 0.0999 4 0.2923 d
H98 H 0.325166 0.116209 0.176603 Uiso 0.1016 4 0.2923 d
H99 H 0.284776 0.154944 0.145567 Uiso 0.1016 4 0.2923 d
H100 H 0.531143 0.142595 0.153629 Uiso 0.1163 4 0.2923 d
H101 H 0.511506 0.062461 0.146976 Uiso 0.1163 4 0.2923 d
H102 H 0.479013 0.117116 0.120005 Uiso 0.1163 4 0.2923 d
H103 H 0.374334 0.402331 0.320274 Uiso 0.0929 4 1 d
H104 H 0.375086 0.460571 0.346804 Uiso 0.0929 4 1 d
H105 H 0.138769 0.438659 0.35663 Uiso 0.1252 4 1 d
H106 H 0.160821 0.466341 0.323669 Uiso 0.1252 4 1 d
H107 H 0.01077 0.380832 0.317814 Uiso 0.1678 4 1 d
H108 H 0.152953 0.34987 0.304917 Uiso 0.1678 4 1 d
H109 H 0.100148 0.330313 0.339306 Uiso 0.1678 4 1 d
H110 H 0.201683 0.223897 0.380382 Uiso 0.0981 4 0.137 d
H111 H 0.207794 0.156531 0.40126 Uiso 0.0981 4 0.137 d
H112 H 0.247151 0.088947 0.357333 Uiso 0.1185 4 0.137 d
H113 H 0.263792 0.154046 0.335865 Uiso 0.1185 4 0.137 d
H114 H 0.041247 0.154169 0.326004 Uiso 0.1372 4 0.137 d
H115 H 0.025213 0.086561 0.346922 Uiso 0.1372 4 0.137 d
H116 H 0.007767 0.160561 0.362606 Uiso 0.1372 4 0.137 d
H117 H 0.212696 0.179218 0.4088 Uiso 0.0981 4 0.229 d
H118 H 0.262309 0.109277 0.393395 Uiso 0.0981 4 0.229 d
H119 H 0.207885 0.150495 0.343418 Uiso 0.1185 4 0.229 d
H120 H 0.170176 0.222958 0.357214 Uiso 0.1185 4 0.229 d
H121 H -0.034459 0.158252 0.346887 Uiso 0.1372 4 0.229 d
H122 H 0.015889 0.101301 0.371338 Uiso 0.1372 4 0.229 d
H123 H -0.024479 0.17635 0.383388 Uiso 0.1372 4 0.229 d
H124 H 0.249496 0.208521 0.353694 Uiso 0.0981 4 0.634 d
H125 H 0.206879 0.231899 0.388023 Uiso 0.0981 4 0.634 d
H126 H 0.170358 0.117452 0.40263 Uiso 0.1185 4 0.634 d
H127 H 0.222193 0.091837 0.369684 Uiso 0.1185 4 0.634 d
H128 H -0.039895 0.141219 0.384933 Uiso 0.1372 4 0.634 d
H129 H 0.017847 0.172041 0.352746 Uiso 0.1372 4 0.634 d
H130 H 0.000785 0.090933 0.356783 Uiso 0.1372 4 0.634 d
H131 H 0.380992 0.106963 0.505664 Uiso 0.0806 4 0.6648 d
H132 H 0.423776 0.049734 0.481015 Uiso 0.0806 4 0.6648 d
H133 H 0.188467 0.040936 0.465262 Uiso 0.0758 4 0.6648 d
H134 H 0.147814 0.095597 0.490783 Uiso 0.0758 4 0.6648 d
H135 H 0.101424 -0.015131 0.510671 Uiso 0.1008 4 0.6648 d
H136 H 0.258886 -0.037031 0.505098 Uiso 0.1008 4 0.6648 d
H137 H 0.221581 0.018724 0.531266 Uiso 0.1008 4 0.6648 d
H138 H 0.192244 0.127133 0.484662 Uiso 0.0806 4 0.3352 d
H139 H 0.324834 0.127411 0.506623 Uiso 0.0806 4 0.3352 d
H140 H 0.387302 0.018131 0.484262 Uiso 0.0758 4 0.3352 d
H141 H 0.24389 0.017507 0.466849 Uiso 0.0758 4 0.3352 d
H142 H 0.257531 0.025057 0.533759 Uiso 0.1008 4 0.3352 d
H143 H 0.122496 0.007864 0.513591 Uiso 0.1008 4 0.3352 d
H144 H 0.24524 -0.046863 0.515946 Uiso 0.1008 4 0.3352 d
H145 H 0.246322 0.315076 0.477606 Uiso 0.0872 4 0.6277 d
H146 H 0.199837 0.269078 0.448746 Uiso 0.0872 4 0.6277 d
H147 H 0.147978 0.369468 0.419848 Uiso 0.0992 4 0.6277 d
H148 H 0.193858 0.415002 0.448469 Uiso 0.0992 4 0.6277 d
H149 H -0.049607 0.406702 0.448466 Uiso 0.121 4 0.6277 d
H150 H -0.040144 0.324834 0.449338 Uiso 0.121 4 0.6277 d
H151 H 0.007828 0.368804 0.479063 Uiso 0.121 4 0.6277 d
H152 H 0.204792 0.329651 0.416604 Uiso 0.0872 4 0.3723 d
H153 H 0.250126 0.397335 0.434581 Uiso 0.0872 4 0.3723 d
H154 H 0.191806 0.341199 0.482983 Uiso 0.0992 4 0.3723 d
H155 H 0.133218 0.279282 0.463411 Uiso 0.0992 4 0.3723 d
H156 H 0.019633 0.40978 0.449885 Uiso 0.121 4 0.3723 d
H157 H -0.056841 0.337126 0.448381 Uiso 0.121 4 0.3723 d
H158 H -0.030411 0.373304 0.481495 Uiso 0.121 4 0.3723 d
H46 H 0.679034 0.570845 0.506588 Uiso 0.0712 4 1 d

loop_
_atom_site_aniso_label
_atom_site_aniso_type_symbol
_atom_site_aniso_U_11
_atom_site_aniso_U_22
_atom_site_aniso_U_33
_atom_site_aniso_U_12
_atom_site_aniso_U_13
_atom_site_aniso_U_23
C1a C 0.057(3) 0.0471(18) 0.057(2) -0.0044(15) -0.0049(18) -0.0038(15)
C2a C 0.071(3) 0.056(2) 0.056(2) -0.0097(18) -0.008(2) -0.0017(17)
C3a C 0.065(3) 0.0541(19) 0.050(2) 0.0030(16) -0.0052(18) -0.0090(15)
C4a C 0.064(3) 0.064(2) 0.063(3) 0.0090(18) -0.013(2) -0.0032(19)
C5a C 0.059(3) 0.068(2) 0.072(3) 0.0087(19) -0.005(2) 0.004(2)
C6a C 0.060(3) 0.077(3) 0.055(2) 0.011(2) 0.0001(19) -0.0022(19)
C7a C 0.050(2) 0.0542(18) 0.0486(19) 0.0104(15) -0.0013(16) -0.0061(15)
C8a C 0.055(3) 0.063(2) 0.050(2) 0.0073(16) -0.0087(17) -0.0043(16)
C9a C 0.050(2) 0.060(2) 0.053(2) 0.0063(16) -0.0062(17) 0.0007(16)
C10a C 0.072(3) 0.074(3) 0.054(2) -0.001(2) 0.000(2) 0.0056(19)
C11a C 0.082(4) 0.077(3) 0.059(3) 0.001(2) 0.006(2) 0.012(2)
C12a C 0.082(3) 0.056(2) 0.060(2) 0.003(2) -0.004(2) 0.0046(17)
C13a C 0.060(3) 0.060(2) 0.064(2) 0.0126(18) -0.003(2) 0.0012(18)
C14a C 0.076(3) 0.055(2) 0.063(2) 0.0100(19) 0.004(2) -0.0017(18)
C15a C 0.068(3) 0.0476(18) 0.0480(19) 0.0012(15) -0.0025(17) -0.0080(14)
C16a C 0.058(3) 0.059(2) 0.066(3) -0.0020(17) 0.0011(19) -0.0066(18)
C17a C 0.052(3) 0.064(2) 0.073(3) 0.0110(17) 0.000(2) -0.005(2)
C18a C 0.056(3) 0.0475(17) 0.068(2) 0.0056(15) -0.0058(18) -0.0053(16)
C19a C 0.055(2) 0.0498(18) 0.0486(18) 0.0018(15) -0.0014(16) -0.0088(14)
C20a C 0.061(3) 0.053(2) 0.059(2) 0.0122(17) 0.0027(18) -0.0094(17)
C21a C 0.052(2) 0.0503(19) 0.060(2) 0.0020(14) 0.0021(17) -0.0038(15)
C22a C 0.059(3) 0.0458(18) 0.052(2) -0.0047(15) 0.0007(17) -0.0047(14)
C23a C 0.044(2) 0.0431(16) 0.0557(19) 0.0018(13) 0.0014(15) -0.0038(14)
C24a C 0.063(3) 0.0412(16) 0.057(2) -0.0012(14) -0.0014(17) -0.0043(14)
C25a C 0.048(2) 0.0553(18) 0.0464(18) 0.0056(14) -0.0046(15) -0.0106(15)
C26a C 0.058(3) 0.060(2) 0.054(2) 0.0055(16) -0.0005(18) -0.0020(17)
C27a C 0.052(2) 0.0497(17) 0.0515(19) 0.0022(14) -0.0015(16) -0.0119(15)
C28a C 0.045(2) 0.0521(19) 0.058(2) -0.0085(14) -0.0020(17) 0.0015(16)
O29a O 0.070449 0.079159 0.05056 -0.013163 -0.010185 -0.004995
C30a C 0.070449 0.079159 0.05056 -0.013163 -0.010185 -0.004995
C31a C 0.070449 0.079159 0.05056 -0.013163 -0.010185 -0.004995
C32a C 0.070449 0.079159 0.05056 -0.013163 -0.010185 -0.004995
C30a' C 0.070449 0.079159 0.05056 -0.013163 -0.010185 -0.004995
C31a' C 0.070449 0.079159 0.05056 -0.013163 -0.010185 -0.004995
C32a' C 0.070449 0.079159 0.05056 -0.013163 -0.010185 -0.004995
C30a'' C 0.070449 0.079159 0.05056 -0.013163 -0.010185 -0.004995
C31a'' C 0.070449 0.079159 0.05056 -0.013163 -0.010185 -0.004995
C32a'' C 0.070449 0.079159 0.05056 -0.013163 -0.010185 -0.004995
O33a O 0.055(2) 0.0670(17) 0.075(2) -0.0055(13) 0.0091(15) -0.0103(15)
C34a C 0.119(10) 0.164(11) 0.088(9) -0.044(8) 0.039(10) -0.027(10)
C35a C 0.108(9) 0.127(9) 0.090(6) 0.012(7) 0.017(6) -0.005(6)
C36a C 0.081(7) 0.169(11) 0.130(17) 0.010(6) 0.022(8) -0.056(12)
C34a' C 0.119(10) 0.164(11) 0.088(9) -0.044(8) 0.039(10) -0.027(10)
C35a' C 0.108(9) 0.127(9) 0.090(6) 0.012(7) 0.017(6) -0.005(6)
C36a' C 0.081(7) 0.169(11) 0.130(17) 0.010(6) 0.022(8) -0.056(12)
O37a O 0.062(2) 0.0635(16) 0.0608(16) 0.0108(13) 0.0016(14) -0.0043(13)
C38a C 0.103(5) 0.085(3) 0.062(3) 0.029(3) 0.005(3) -0.012(2)
C39a C 0.093(5) 0.119(5) 0.074(3) 0.057(4) -0.012(3) -0.007(3)
C40a C 0.110(5) 0.088(4) 0.082(4) 0.040(4) 0.014(4) 0.005(3)
O41a O 0.075(2) 0.0572(16) 0.0621(17) -0.0013(13) -0.0126(15) 0.0050(13)
C42a C 0.088(6) 0.099(6) 0.062(4) 0.005(4) -0.017(4) -0.006(3)
C43a C 0.104(7) 0.079(4) 0.071(4) 0.016(4) -0.023(4) -0.007(3)
C44a C 0.059(4) 0.148(8) 0.084(8) 0.006(4) -0.012(4) -0.017(5)
C42a' C 0.088(6) 0.099(6) 0.062(4) 0.005(4) -0.017(4) -0.006(3)
C43a' C 0.104(7) 0.079(4) 0.071(4) 0.016(4) -0.023(4) -0.007(3)
C44a' C 0.059(4) 0.148(8) 0.084(8) 0.006(4) -0.012(4) -0.017(5)
C45a C 0.060(3) 0.0481(18) 0.053(2) 0.0004(15) 0.0063(17) -0.0028(15)
N46a N 0.063(2) 0.0519(17) 0.070(2) -0.0006(15) -0.0067(18) 0.0016(15)
C47a C 0.066(3) 0.085(3) 0.065(3) 0.001(2) -0.009(2) 0.001(2)
C48a C 0.103(5) 0.079(3) 0.055(2) 0.027(3) -0.003(3) 0.007(2)
C49a C 0.106(5) 0.058(2) 0.067(3) 0.012(2) 0.007(3) 0.008(2)
C50a C 0.071(3) 0.056(2) 0.060(2) -0.0039(18) -0.0002(19) -0.0008(18)
C1b C 0.062(3) 0.0502(19) 0.051(2) 0.0004(15) -0.0054(18) -0.0013(15)
C2b C 0.067(3) 0.051(2) 0.061(2) 0.0026(16) -0.009(2) 0.0062(17)
C3b C 0.058(3) 0.057(2) 0.0473(19) -0.0107(16) -0.0072(17) 0.0061(16)
C4b C 0.068(3) 0.076(3) 0.056(2) -0.019(2) -0.008(2) 0.003(2)
C5b C 0.043(3) 0.106(4) 0.068(3) -0.006(2) -0.001(2) 0.006(3)
C6b C 0.061(3) 0.091(3) 0.052(2) -0.012(2) 0.000(2) 0.001(2)
C7b C 0.051(3) 0.065(2) 0.0456(19) -0.0081(17) -0.0027(17) 0.0060(15)
C8b C 0.062(3) 0.071(3) 0.0453(19) -0.0043(19) -0.0027(18) 0.0003(17)
C9b C 0.065(3) 0.060(2) 0.053(2) -0.0084(18) 0.0045(19) 0.0007(17)
C10b C 0.080(4) 0.080(3) 0.056(3) 0.004(2) 0.013(2) 0.000(2)
C11b C 0.088(4) 0.098(4) 0.066(3) 0.022(3) 0.010(3) -0.009(3)
C12b C 0.090(4) 0.064(3) 0.072(3) 0.014(2) 0.002(3) -0.009(2)
C13b C 0.082(4) 0.060(2) 0.055(2) 0.001(2) 0.005(2) -0.0012(18)
C14b C 0.124(5) 0.048(2) 0.060(3) -0.010(2) 0.006(3) -0.0005(18)
C15b C 0.090(4) 0.0431(18) 0.058(2) 0.0060(18) 0.001(2) 0.0056(16)
C16b C 0.079(4) 0.063(2) 0.072(3) 0.023(2) 0.009(2) 0.008(2)
C17b C 0.056(3) 0.071(3) 0.098(4) 0.018(2) 0.003(3) 0.009(3)
C18b C 0.061(3) 0.059(2) 0.073(3) -0.0025(18) -0.010(2) 0.0085(19)
C19b C 0.072(3) 0.0396(16) 0.054(2) -0.0057(15) -0.0032(19) 0.0077(15)
C20b C 0.075(3) 0.052(2) 0.053(2) -0.0097(17) 0.0092(19) 0.0022(16)
C21b C 0.057(3) 0.0513(19) 0.053(2) -0.0027(15) 0.0027(17) 0.0015(16)
C22b C 0.057(3) 0.057(2) 0.050(2) -0.0012(16) -0.0005(17) 0.0041(16)
C23b C 0.060(3) 0.0472(18) 0.054(2) -0.0007(15) -0.0049(18) 0.0003(14)
C24b C 0.070(3) 0.0466(18) 0.054(2) -0.0031(16) -0.0054(19) 0.0024(15)
C25b C 0.051(2) 0.0558(19) 0.0447(19) -0.0072(15) -0.0051(15) 0.0078(14)
C26b C 0.069(3) 0.057(2) 0.054(2) -0.0053(18) 0.0069(19) -0.0050(17)
C27b C 0.070(3) 0.0428(16) 0.055(2) -0.0115(16) 0.0011(19) 0.0094(15)
C28b C 0.049(2) 0.0477(17) 0.058(2) 0.0018(14) -0.0015(17) -0.0002(15)
O29b O 0.057(2) 0.0689(17) 0.0552(16) -0.0004(13) -0.0073(13) 0.0069(13)
C30b C 0.089(4) 0.085(3) 0.059(3) 0.003(3) -0.018(3) 0.012(2)
C31b C 0.086(5) 0.142(6) 0.085(4) 0.038(5) -0.015(4) 0.013(4)
C32b C 0.081(6) 0.214(12) 0.125(7) -0.016(6) -0.017(5) 0.064(8)
O33b O 0.086(3) 0.0587(16) 0.0602(18) -0.0005(15) 0.0160(16) -0.0038(13)
C34b C 0.080(6) 0.084(6) 0.081(6) 0.005(4) 0.024(4) 0.017(4)
C35b C 0.080(7) 0.091(6) 0.125(9) -0.001(5) -0.001(6) 0.026(6)
C36b C 0.070(6) 0.099(9) 0.173(11) -0.017(5) 0.028(6) 0.021(8)
C34b' C 0.080(6) 0.084(6) 0.081(6) 0.005(4) 0.024(4) 0.017(4)
C35b' C 0.080(7) 0.091(6) 0.125(9) -0.001(5) -0.001(6) 0.026(6)
C36b' C 0.070(6) 0.099(9) 0.173(11) -0.017(5) 0.028(6) 0.021(8)
C34b'' C 0.080(6) 0.084(6) 0.081(6) 0.005(4) 0.024(4) 0.017(4)
C35b'' C 0.080(7) 0.091(6) 0.125(9) -0.001(5) -0.001(6) 0.026(6)
C36b'' C 0.070(6) 0.099(9) 0.173(11) -0.017(5) 0.028(6) 0.021(8)
O37b O 0.080(2) 0.0620(14) 0.0594(15) -0.0254(13) 0.0084(14) 0.0009(13)
C38b C 0.080(2) 0.0620(14) 0.0594(15) -0.0254(13) 0.0084(14) 0.0009(13)
C39b C 0.047(4) 0.066(3) 0.077(4) 0.000(2) 0.004(3) 0.006(3)
C40b C 0.110(7) 0.088(4) 0.055(4) -0.046(4) 0.000(4) 0.002(3)
C38b' C 0.080(2) 0.0620(14) 0.0594(15) -0.0254(13) 0.0084(14) 0.0009(13)
C39b' C 0.047(4) 0.066(3) 0.077(4) 0.000(2) 0.004(3) 0.006(3)
C40b' C 0.110(7) 0.088(4) 0.055(4) -0.046(4) 0.000(4) 0.002(3)
O41b O 0.067(2) 0.0604(16) 0.0645(18) -0.0086(13) -0.0047(15) -0.0043(13)
C42b C 0.074(6) 0.064(4) 0.079(5) -0.008(3) -0.013(4) 0.005(3)
C43b C 0.078(6) 0.107(6) 0.062(4) 0.003(4) -0.004(4) 0.007(4)
C44b C 0.076(5) 0.133(7) 0.093(7) 0.003(4) -0.014(4) 0.018(5)
C42b' C 0.074(6) 0.064(4) 0.079(5) -0.008(3) -0.013(4) 0.005(3)
C43b' C 0.078(6) 0.107(6) 0.062(4) 0.003(4) -0.004(4) 0.007(4)
C44b' C 0.076(5) 0.133(7) 0.093(7) 0.003(4) -0.014(4) 0.018(5)
C45b C 0.052(3) 0.0506(18) 0.054(2) -0.0009(14) 0.0027(16) 0.0023(16)
C50b C 0.068(3) 0.0513(19) 0.059(2) -0.0039(17) -0.0012(18) 0.0020(17)
C49b C 0.108(5) 0.056(2) 0.063(3) -0.018(2) 0.002(3) -0.0056(19)
C48b C 0.081(4) 0.080(3) 0.061(3) -0.024(3) -0.007(2) -0.008(2)
C47b C 0.067(3) 0.078(3) 0.063(3) -0.005(2) -0.013(2) 0.003(2)
N46b N 0.066(3) 0.0586(19) 0.074(2) 0.0053(16) -0.0080(19) 0.0035(17)

loop_
_atom_type_symbol
_atom_type_scat_dispersion_real
_atom_type_scat_dispersion_imag
_atom_type_scat_source
C 0.0181 0.0091 'International Tables Vol C tables 4.2.6.8 and 6.1.1.1'
H 0.0000 0.0000 'International Tables Vol C tables 4.2.6.8 and 6.1.1.1'
N 0.0311 0.0180 'International Tables Vol C tables 4.2.6.8 and 6.1.1.1'
O 0.0492 0.0322 'International Tables Vol C tables 4.2.6.8 and 6.1.1.1'

loop_
_geom_angle_atom_site_label_1
_geom_angle_atom_site_label_2
_geom_angle_atom_site_label_3
_geom_angle
C2a C1a C24a 121.0(4)
C2a C1a C28a 120.6(4)
C24a C1a C28a 117.9(4)
C1a C2a C3a 109.8(4)
C1a C2a H1 109.47
C1a C2a H2 109.47
C3a C2a H1 109.47
C3a C2a H2 109.47
H1 C2a H2 109.17
C2a C3a C4a 120.0(4)
C2a C3a C25a 120.9(4)
C4a C3a C25a 118.9(4)
C3a C4a C5a 122.6(5)
C3a C4a H3 118.68
C5a C4a H3 118.68
C4a C5a C6a 116.4(5)
C4a C5a H4 121.81
C6a C5a H4 121.81
C5a C6a C7a 122.6(5)
C5a C6a H5 118.68
C7a C6a H5 118.68
C6a C7a C8a 119.2(4)
C6a C7a C25a 119.5(4)
C8a C7a C25a 121.1(4)
C7a C8a C9a 108.1(4)
C7a C8a H6 109.47
C7a C8a H7 109.47
C9a C8a H6 109.47
C9a C8a H7 109.47
H6 C8a H7 110.82
C8a C9a C10a 122.1(4)
C8a C9a C26a 119.5(4)
C10a C9a C26a 118.1(4)
C9a C10a C11a 121.2(5)
C9a C10a H8 119.41
C11a C10a H8 119.41
C10a C11a C12a 119.9(5)
C10a C11a H9 120.06
C12a C11a H9 120.06
C11a C12a C13a 120.9(5)
C11a C12a H10 119.56
C13a C12a H10 119.56
C12a C13a C14a 122.0(4)
C12a C13a C26a 119.2(5)
C14a C13a C26a 118.8(4)
C13a C14a C15a 109.5(4)
C13a C14a H11 109.47
C13a C14a H12 109.47
C15a C14a H11 109.47
C15a C14a H12 109.47
H11 C14a H12 109.41
C14a C15a C16a 119.8(4)
C14a C15a C27a 120.8(4)
C16a C15a C27a 119.3(4)
C15a C16a C17a 122.3(5)
C15a C16a H13 118.83
C17a C16a H13 118.83
C16a C17a C18a 116.9(4)
C16a C17a H14 121.55
C18a C17a H14 121.55
C17a C18a C19a 122.1(4)
C17a C18a H15 118.94
C19a C18a H15 118.94
C18a C19a C20a 119.9(4)
C18a C19a C27a 118.5(4)
C20a C19a C27a 121.4(4)
C19a C20a C21a 108.3(4)
C19a C20a H16 109.47
C19a C20a H17 109.47
C21a C20a H16 109.47
C21a C20a H17 109.47
H16 C20a H17 110.58
C20a C21a C22a 120.8(4)
C20a C21a C28a 120.5(4)
C22a C21a C28a 118.3(4)
C21a C22a C23a 121.2(4)
C21a C22a H18 119.39
C23a C22a H18 119.39
C22a C23a C24a 118.1(4)
C22a C23a C45a 120.2(4)
C24a C23a C45a 121.6(3)
C1a C24a C23a 121.9(4)
C1a C24a H19 119.04
C23a C24a H19 119.04
C3a C25a C7a 119.8(4)
C3a C25a O29a 119.2(4)
C7a C25a O29a 121.0(4)
C9a C26a C13a 120.4(4)
C9a C26a O33a 119.3(4)
C13a C26a O33a 119.9(4)
C15a C27a C19a 120.7(4)
C15a C27a O37a 119.6(4)
C19a C27a O37a 119.7(4)
C1a C28a C21a 122.0(4)
C1a C28a O41a 119.0(4)
C21a C28a O41a 118.6(4)
C25a O29a C30a 111.6(4)
C25a O29a C30a' 120.3(5)
O29a C30a C31a 110.6(5)
O29a C30a H47 109.47
O29a C30a H48 109.47
O29a C30a H55 158.92
C31a C30a H47 109.47
C31a C30a H48 109.47
H47 C30a H48 108.33
C30a C31a H49 109.47
C30a C31a H50 109.47
C30a C31a H57 142.35
C30a C31a H63 101.21
C32a C31a H49 109.47
C32a C31a H50 109.47
C32a C31a H57 102.33
C32a C31a H64 120.29
H49 C31a H50 106.88
H49 C31a H64 124.59
H50 C31a H63 129.8
H57 C31a H63 116.08
H63 C31a H64 135.93
C31a C32a H51 109.47
C31a C32a H52 109.47
C31a C32a H53 109.47
C31a C32a H58 115.13
C31a C32a H60 101.01
H51 C32a H52 109.47
H51 C32a H53 109.47
H51 C32a H58 123.99
H51 C32a H63 101.55
H52 C32a H53 109.47
H52 C32a H60 125.54
H52 C32a H63 122.56
H53 C32a H60 100.88
H53 C32a H63 103.62
H58 C32a H60 120.12
H58 C32a H63 114.57
O29a C30a' C31a 118.9(6)
O29a C30a' C31a' 110.6(7)
O29a C30a' C31a'' 110.3(11)
O29a C30a' H47 111.23
O29a C30a' H54 109.47
O29a C30a' H55 109.47
C30a C30a' C31a' 112.4(16)
C30a C30a' H54 130.97
C31a C30a' H47 123.25
C31a C30a' H54 121.42
C31a' C30a' C30a'' 114.9(13)
C31a' C30a' H47 138.12
C31a' C30a' H54 109.47
C31a' C30a' H55 109.47
C30a'' C30a' H54 134.39
C31a'' C30a' H47 104.5
C31a'' C30a' H54 140.17
H54 C30a' H55 108.33
C31a C31a' H49 142.44
C31a C31a' H56 162.54
C30a' C31a' C32a' 111.9(8)
C30a' C31a' H49 100.7
C30a' C31a' H56 109.47
C30a' C31a' H57 109.47
C32a' C31a' H49 129.23
C32a' C31a' H56 109.47
C32a' C31a' H57 109.47
H49 C31a' H63 168.62
H56 C31a' H57 106.88
H56 C31a' H63 149.03
C31a' C32a' H53 118.46
C31a' C32a' H58 109.47
C31a' C32a' H59 109.47
C31a' C32a' H60 109.47
H53 C32a' H60 117.61
H53 C32a' H63 125.41
H58 C32a' H59 109.47
H58 C32a' H60 109.47
H58 C32a' H63 108.35
H59 C32a' H60 109.47
H59 C32a' H63 133.88
O29a C30a'' C31a'' 110.6(13)
O29a C30a'' H48 175.39
O29a C30a'' H55 111.4
O29a C30a'' H61 109.47
O29a C30a'' H62 109.47
C31a'' C30a'' H48 67.14
C31a'' C30a'' H55 55.21
C31a'' C30a'' H61 109.47
C31a'' C30a'' H62 109.47
H55 C30a'' H62 139.13
H61 C30a'' H62 108.33
C30a'' C31a'' C32a'' 112(2)
C30a'' C31a'' H63 109.47
C30a'' C31a'' H64 109.47
C32a'' C31a'' H63 109.47
C32a'' C31a'' H64 109.47
H63 C31a'' H64 106.88
C31a'' C32a'' H65 109.47
C31a'' C32a'' H66 109.47
C31a'' C32a'' H67 109.47
H65 C32a'' H66 109.47
H65 C32a'' H67 109.47
H66 C32a'' H67 109.47
C26a O33a C34a 122.0(7)
C26a O33a C34a' 101.9(6)
O33a C34a C35a 110.6(10)
O33a C34a H68 109.47
O33a C34a H69 109.47
C35a C34a H68 109.47
C35a C34a H69 109.47
H68 C34a H69 108.33
C34a C35a C36a 111.9(13)
C34a C35a H80 109.47
C34a C35a H81 109.47
C36a C35a H80 109.47
C36a C35a H81 109.47
H80 C35a H81 106.88
C35a C36a C36a' 105.9(18)
C35a C36a H70 109.47
C35a C36a H71 109.47
C35a C36a H72 109.47
C35a C36a H78 99.82
H70 C36a H71 109.47
H70 C36a H72 109.47
H71 C36a H72 109.47
H72 C36a H78 134.19
O33a C34a' H73 109.47
O33a C34a' H74 109.47
C35a' C34a' H73 109.47
C35a' C34a' H74 109.47
H73 C34a' H74 108.33
C34a' C35a' C36a' 111.9(13)
C34a' C35a' H75 109.47
C34a' C35a' H76 109.47
C36a' C35a' H75 109.47
C36a' C35a' H76 109.47
H75 C35a' H76 106.88
C35a' C36a' H72 105.85
C35a' C36a' H77 109.47
C35a' C36a' H78 109.47
C35a' C36a' H79 109.47
H70 C36a' H72 152.12
H70 C36a' H79 151.27
H72 C36a' H77 105.63
H72 C36a' H78 116.71
H77 C36a' H78 109.47
H77 C36a' H79 109.47
H78 C36a' H79 109.47
C27a O37a C38a 109.2(3)
O37a C38a C39a 110.6(4)
O37a C38a H82 109.47
O37a C38a H83 109.47
C39a C38a H82 109.47
C39a C38a H83 109.47
H82 C38a H83 108.33
C38a C39a C40a 111.9(5)
C38a C39a H84 109.47
C38a C39a H85 109.47
C40a C39a H84 109.47
C40a C39a H85 109.47
H84 C39a H85 106.88
C39a C40a H86 109.47
C39a C40a H87 109.47
C39a C40a H88 109.47
H86 C40a H87 109.47
H86 C40a H88 109.47
H87 C40a H88 109.47
C28a O41a C42a 113.8(4)
O41a C42a C43a 110.6(5)
O41a C42a H89 109.47
O41a C42a H90 109.47
C43a C42a H89 109.47
C43a C42a H90 109.47
H89 C42a H90 108.33
C42a C43a C44a 111.9(7)
C42a C43a H91 109.47
C42a C43a H92 109.47
C44a C43a H91 109.47
C44a C43a H92 109.47
H91 C43a H92 106.88
C43a C44a H93 109.47
C43a C44a H94 109.47
C43a C44a H95 109.47
C43a C44a H102 103.36
H93 C44a H94 109.47
H93 C44a H95 109.47
H94 C44a H95 109.47
H94 C44a H101 151.24
H95 C44a H102 147.17
H101 C44a H102 138.73
O41a C42a' C43a' 110.6(11)
O41a C42a' H96 109.47
O41a C42a' H97 109.47
C43a' C42a' H96 109.47
C43a' C42a' H97 109.47
H96 C42a' H97 108.33
C42a' C43a' C44a' 111.9(18)
C42a' C43a' H98 109.47
C42a' C43a' H99 109.47
C44a' C43a' H90 159.18
C44a' C43a' H98 109.47
C44a' C43a' H99 109.47
H98 C43a' H99 106.88
C43a' C44a' H95 105.15
C43a' C44a' H100 109.47
C43a' C44a' H101 109.47
C43a' C44a' H102 109.47
H94 C44a' H95 141.94
H94 C44a' H101 160.61
H95 C44a' H102 143.42
H100 C44a' H101 109.47
H100 C44a' H102 109.47
H101 C44a' H102 109.47
C23a C45a N46a 117.7(4)
C23a C45a C50a 121.8(4)
N46a C45a C50a 120.4(4)
C45a N46a C47a 118.8(4)
N46a C47a C48a 124.1(5)
N46a C47a H20 117.95
C48a C47a H20 117.95
C47a C48a C49a 118.4(6)
C47a C48a H21 120.79
C49a C48a H21 120.79
C48a C49a C50a 118.5(5)
C48a C49a H22 120.73
C50a C49a H22 120.73
C45a C50a C49a 119.7(5)
C45a C50a H23 120.15
C49a C50a H23 120.15
C2b C1b C24b 119.7(4)
C2b C1b C28b 121.6(4)
C24b C1b C28b 118.3(4)
C1b C2b C3b 108.6(4)
C1b C2b H24 109.47
C1b C2b H25 109.47
C3b C2b H24 109.47
C3b C2b H25 109.47
H24 C2b H25 110.38
C2b C3b C4b 119.7(4)
C2b C3b C25b 121.3(4)
C4b C3b C25b 118.9(4)
C3b C4b C5b 122.0(5)
C3b C4b H26 118.98
C5b C4b H26 118.98
C4b C5b C6b 118.5(5)
C4b C5b H27 120.75
C6b C5b H27 120.76
C5b C6b C7b 121.7(5)
C5b C6b H28 119.13
C7b C6b H28 119.13
C6b C7b C8b 120.7(4)
C6b C7b C25b 118.7(4)
C8b C7b C25b 120.6(4)
C7b C8b C9b 109.4(4)
C7b C8b H29 109.47
C7b C8b H30 109.47
C9b C8b H29 109.47
C9b C8b H30 109.47
H29 C8b H30 109.59
C8b C9b C10b 121.7(4)
C8b C9b C26b 121.2(4)
C10b C9b C26b 116.9(4)
C9b C10b C11b 121.4(5)
C9b C10b H31 119.31
C11b C10b H31 119.31
C10b C11b C12b 119.9(6)
C10b C11b H32 120.07
C12b C11b H32 120.07
C11b C12b C13b 120.8(5)
C11b C12b H33 119.58
C13b C12b H33 119.58
C12b C13b C14b 122.2(5)
C12b C13b C26b 118.3(5)
C14b C13b C26b 119.3(5)
C13b C14b C15b 110.2(4)
C13b C14b H34 109.47
C13b C14b H35 109.47
C15b C14b H34 109.47
C15b C14b H35 109.47
H34 C14b H35 108.68
C14b C15b C16b 120.7(5)
C14b C15b C27b 121.0(5)
C16b C15b C27b 118.3(5)
C15b C16b C17b 122.8(5)
C15b C16b H36 118.59
C17b C16b H36 118.59
C16b C17b C18b 118.1(5)
C16b C17b H37 120.93
C18b C17b H37 120.93
C17b C18b C19b 120.7(5)
C17b C18b H38 119.63
C19b C18b H38 119.63
C18b C19b C20b 119.3(4)
C18b C19b C27b 119.5(4)
C20b C19b C27b 121.2(4)
C19b C20b C21b 109.3(4)
C19b C20b H39 109.47
C19b C20b H40 109.47
C21b C20b H39 109.47
C21b C20b H40 109.47
H39 C20b H40 109.67
C20b C21b C22b 121.3(4)
C20b C21b C28b 119.9(4)
C22b C21b C28b 118.4(4)
C21b C22b C23b 121.6(4)
C21b C22b H41 119.18
C23b C22b H41 119.18
C22b C23b C24b 118.3(4)
C22b C23b C45b 120.4(4)
C24b C23b C45b 121.3(4)
C1b C24b C23b 121.5(4)
C1b C24b H42 119.24
C23b C24b H42 119.24
C3b C25b C7b 119.9(4)
C3b C25b O29b 119.7(4)
C7b C25b O29b 120.4(4)
C9b C26b C13b 122.0(5)
C9b C26b O33b 118.1(4)
C13b C26b O33b 119.5(4)
C15b C27b C19b 120.2(5)
C15b C27b O37b 119.2(4)
C19b C27b O37b 120.5(4)
C1b C28b C21b 121.4(4)
C1b C28b O41b 118.2(4)
C21b C28b O41b 120.1(4)
C25b O29b C30b 112.5(4)
O29b C30b C31b 109.1(5)
O29b C30b H103 109.47
O29b C30b H104 109.47
C31b C30b H103 109.47
C31b C30b H104 109.47
H103 C30b H104 109.86
C30b C31b C32b 116.1(8)
C30b C31b H105 109.47
C30b C31b H106 109.47
C32b C31b H105 109.47
C32b C31b H106 109.47
H105 C31b H106 101.88
C31b C32b H107 109.47
C31b C32b H108 109.47
C31b C32b H109 109.47
H107 C32b H108 109.47
H107 C32b H109 109.47
H108 C32b H109 109.47
C26b O33b C34b 117.7(12)
C26b O33b C34b' 114.6(9)
C26b O33b C34b'' 116.3(5)
O33b C34b C35b 110.6(16)
O33b C34b H110 109.47
O33b C34b H111 109.47
C35b C34b H110 109.47
C35b C34b H111 109.47
H110 C34b H111 108.33
C34b C35b C36b 112(3)
C34b C35b H112 109.47
C34b C35b H113 109.47
C34b C35b H119 113.64
C36b C35b H112 109.47
C36b C35b H113 109.47
H112 C35b H113 106.88
H112 C35b H119 130.88
C35b C36b H114 109.47
C35b C36b H115 109.47
C35b C36b H116 109.47
C35b C36b H121 148.75
C35b C36b H129 110.87
H114 C36b H115 109.47
H114 C36b H116 109.47
H115 C36b H116 109.47
H115 C36b H129 131.06
O33b C34b' C35b' 110.6(14)
O33b C34b' H111 138.9
O33b C34b' H117 109.47
O33b C34b' H118 109.47
C35b' C34b' H111 100.85
C35b' C34b' H117 109.47
C35b' C34b' H118 109.47
H117 C34b' H118 108.33
C34b' C35b' C36b' 112(2)
C34b' C35b' H119 109.47
C34b' C35b' H120 109.47
C36b' C35b' C34b'' 138(2)
C36b' C35b' H119 109.47
C36b' C35b' H120 109.47
H119 C35b' H120 106.88
C35b' C36b' H121 109.47
C35b' C36b' H122 109.47
C35b' C36b' H123 109.47
C35b' C36b' H128 133.43
H116 C36b' H128 113.36
H121 C36b' H122 109.47
H121 C36b' H123 109.47
H121 C36b' H128 114.79
H122 C36b' H123 109.47
H122 C36b' H129 139.23
H123 C36b' H129 107.11
H128 C36b' H129 139.23
O33b C34b'' C35b'' 110.6(5)
O33b C34b'' H110 126.9
O33b C34b'' H124 109.47
O33b C34b'' H125 109.47
C35b'' C34b'' H110 105.95
C35b'' C34b'' H124 109.47
C35b'' C34b'' H125 109.47
H124 C34b'' H125 108.33
C34b'' C35b'' C36b'' 111.9(8)
C34b'' C35b'' H126 109.47
C34b'' C35b'' H127 109.47
C36b'' C35b'' H126 109.47
C36b'' C35b'' H127 109.47
H126 C35b'' H127 106.88
C35b'' C36b'' H116 115.84
C35b'' C36b'' H128 109.47
C35b'' C36b'' H129 109.47
C35b'' C36b'' H130 109.47
H116 C36b'' H122 155.69
H116 C36b'' H130 121.91
H122 C36b'' H129 152.05
H128 C36b'' H129 109.47
H128 C36b'' H130 109.47
H129 C36b'' H130 109.47
C27b O37b C38b 106.5(4)
O37b C38b C39b 110.6(5)
O37b C38b H131 109.47
O37b C38b H132 109.47
C39b C38b H131 109.47
C39b C38b H132 109.47
H131 C38b H132 108.33
C38b C39b C40b 111.9(6)
C38b C39b H133 109.47
C38b C39b H134 109.47
C40b C39b H133 109.47
C40b C39b H134 109.47
H133 C39b H134 106.88
C39b C40b H135 109.47
C39b C40b H136 109.47
C39b C40b H137 109.47
C39b C40b H144 137.89
H135 C40b H136 109.47
H135 C40b H137 109.47
H136 C40b H137 109.47
H136 C40b H143 139.92
H143 C40b H144 122.47
O37b C38b' C39b' 110.6(9)
O37b C38b' H138 109.47
O37b C38b' H139 109.47
C39b' C38b' H138 109.47
C39b' C38b' H139 109.47
H138 C38b' H139 108.33
C38b' C39b' C40b' 111.9(10)
C38b' C39b' H140 109.47
C38b' C39b' H141 109.47
C40b' C39b' H140 109.47
C40b' C39b' H141 109.47
H140 C39b' H141 106.88
C39b' C40b' H136 78.83
C39b' C40b' H137 124.82
C39b' C40b' H142 109.47
C39b' C40b' H143 109.47
C39b' C40b' H144 109.47
H136 C40b' H137 138.98
H136 C40b' H142 127.75
H136 C40b' H143 115.87
H137 C40b' H144 111.94
H142 C40b' H143 109.47
H142 C40b' H144 109.47
H143 C40b' H144 109.47
C28b O41b C42b 112.5(4)
C28b O41b C42b' 116.4(5)
O41b C42b C43b 110.6(5)
O41b C42b C43b' 158.6(11)
O41b C42b H145 109.47
O41b C42b H146 109.47
C43b C42b H145 109.47
C43b C42b H146 109.47
H145 C42b H146 108.33
C42b C43b C44b 111.9(10)
C42b C43b C44b' 107.1(14)
C42b C43b H147 109.47
C42b C43b H148 109.47
C44b C43b C42b' 150.7(13)
C44b C43b H147 109.47
C44b C43b H148 109.47
H147 C43b H148 106.88
C43b C44b H149 109.47
C43b C44b H150 109.47
C43b C44b H151 109.47
H149 C44b H150 109.47
H149 C44b H151 109.47
H150 C44b H151 109.47
H150 C44b H156 141.46
H151 C44b H156 105.8
H151 C44b H157 114.13
H156 C44b H157 128.3
O41b C42b' C43b 155.5(10)
O41b C42b' C43b' 110.6(8)
O41b C42b' H152 109.47
O41b C42b' H153 109.47
C43b' C42b' H152 109.47
C43b' C42b' H153 109.47
H152 C42b' H153 108.33
C42b' C43b' C44b' 111.9(15)
C42b' C43b' H154 109.47
C42b' C43b' H155 109.47
C44b' C43b' H154 109.47
C44b' C43b' H155 109.47
H154 C43b' H155 106.88
C43b' C44b' H156 109.47
C43b' C44b' H157 109.47
C43b' C44b' H158 109.47
H150 C44b' H151 121.39
H150 C44b' H156 121.25
H150 C44b' H158 111.91
H151 C44b' H157 124.99
H156 C44b' H157 109.47
H156 C44b' H158 109.47
H157 C44b' H158 109.47
C23b C45b C50b 121.7(4)
C23b C45b N46b 116.8(4)
C50b C45b N46b 121.6(4)
C45b C50b C49b 119.7(5)
C45b C50b H46 120.15
C49b C50b H46 120.15
C50b C49b C48b 118.4(5)
C50b C49b H43 120.81
C48b C49b H43 120.82
C49b C48b C47b 118.3(5)
C49b C48b H44 120.85
C47b C48b H44 120.85
C48b C47b N46b 123.4(5)
C48b C47b H45 118.32
N46b C47b H45 118.33
C45b N46b C47b 118.7(4)

loop_
_geom_bond_atom_site_label_1
_geom_bond_atom_site_label_2
_geom_bond_distance
C1a C2a 1.521(6)
C1a C24a 1.378(6)
C1a C28a 1.399(6)
C2a C3a 1.522(7)
C2a H1 0.96
C2a H2 0.96
C3a C4a 1.358(7)
C3a C25a 1.416(6)
C4a C5a 1.418(7)
C4a H3 0.96
C5a C6a 1.390(7)
C5a H4 0.96
C6a C7a 1.373(7)
C6a H5 0.96
C7a C8a 1.527(6)
C7a C25a 1.390(6)
C8a C9a 1.498(6)
C8a H6 0.96
C8a H7 0.96
C9a C10a 1.396(7)
C9a C26a 1.402(6)
C10a C11a 1.382(8)
C10a H8 0.96
C11a C12a 1.377(7)
C11a H9 0.96
C12a C13a 1.382(7)
C12a H10 0.96
C13a C14a 1.533(7)
C13a C26a 1.404(7)
C14a C15a 1.525(6)
C14a H11 0.96
C14a H12 0.96
C15a C16a 1.363(7)
C15a C27a 1.389(6)
C16a C17a 1.400(7)
C16a H13 0.96
C17a C18a 1.407(7)
C17a H14 0.96
C18a C19a 1.376(6)
C18a H15 0.96
C19a C20a 1.524(6)
C19a C27a 1.401(6)
C20a C21a 1.501(6)
C20a H16 0.96
C20a H17 0.96
C21a C22a 1.400(6)
C21a C28a 1.380(6)
C22a C23a 1.392(5)
C22a H18 0.96
C23a C24a 1.405(6)
C23a C45a 1.455(6)
C24a H19 0.96
C25a O29a 1.365(6)
C26a O33a 1.365(6)
C27a O37a 1.381(5)
C28a O41a 1.385(5)
O29a C30a 1.455(8)
O29a C30a' 1.455(10)
O29a C30a'' 1.455(16)
C30a C31a 1.482(9)
C30a H47 0.96
C30a H48 0.96
C30a H55 0.5646
C31a C32a 1.482(10)
C31a H49 0.96
C31a H50 0.96
C32a H51 0.96
C32a H52 0.96
C32a H53 0.96
C30a' C31a' 1.482(13)
C30a' H54 0.96
C30a' H55 0.96
C31a' C32a' 1.482(16)
C31a' H56 0.96
C31a' H57 0.96
C32a' H58 0.96
C32a' H59 0.96
C32a' H60 0.96
C30a'' C31a'' 1.48(3)
C30a'' H55 0.93
C30a'' H61 0.96
C30a'' H62 0.96
C31a'' C32a'' 1.48(3)
C31a'' H63 0.96
C31a'' H64 0.96
C32a'' H65 0.96
C32a'' H66 0.96
C32a'' H67 0.96
O33a C34a 1.454(9)
O33a C34a' 1.455(9)
C34a C35a 1.482(15)
C34a H68 0.96
C34a H69 0.96
C35a C36a 1.482(13)
C35a H80 0.96
C35a H81 0.96
C36a H70 0.96
C36a H71 0.96
C36a H72 0.96
C34a' C35a' 1.482(15)
C34a' H73 0.96
C34a' H74 0.96
C35a' C36a' 1.482(15)
C35a' H75 0.96
C35a' H76 0.96
C36a' H77 0.96
C36a' H78 0.96
C36a' H79 0.96
O37a C38a 1.455(6)
C38a C39a 1.482(7)
C38a H82 0.96
C38a H83 0.96
C39a C40a 1.509(9)
C39a H84 0.96
C39a H85 0.96
C40a H86 0.96
C40a H87 0.96
C40a H88 0.96
O41a C42a 1.454(6)
O41a C42a' 1.455(10)
C42a C43a 1.482(8)
C42a H89 0.96
C42a H90 0.96
C43a C44a 1.482(12)
C43a H91 0.96
C43a H92 0.96
C44a H93 0.96
C44a H94 0.96
C44a H95 0.96
C42a' C43a' 1.48(2)
C42a' H96 0.96
C42a' H97 0.96
C43a' C44a' 1.48(2)
C43a' H98 0.96
C43a' H99 0.96
C44a' H100 0.96
C44a' H101 0.96
C44a' H102 0.96
C45a N46a 1.349(6)
C45a C50a 1.389(6)
N46a C47a 1.334(7)
C47a C48a 1.363(8)
C47a H20 0.96
C48a C49a 1.375(9)
C48a H21 0.96
C49a C50a 1.403(8)
C49a H22 0.96
C50a H23 0.96
C1b C2b 1.530(7)
C1b C24b 1.402(6)
C1b C28b 1.382(6)
C2b C3b 1.508(6)
C2b H24 0.96
C2b H25 0.96
C3b C4b 1.381(8)
C3b C25b 1.404(6)
C4b C5b 1.387(8)
C4b H26 0.96
C5b C6b 1.383(8)
C5b H27 0.96
C6b C7b 1.391(8)
C6b H28 0.96
C7b C8b 1.507(6)
C7b C25b 1.411(6)
C8b C9b 1.498(6)
C8b H29 0.96
C8b H30 0.96
C9b C10b 1.371(7)
C9b C26b 1.423(7)
C10b C11b 1.401(9)
C10b H31 0.96
C11b C12b 1.375(8)
C11b H32 0.96
C12b C13b 1.387(8)
C12b H33 0.96
C13b C14b 1.508(7)
C13b C26b 1.381(7)
C14b C15b 1.515(7)
C14b H34 0.96
C14b H35 0.96
C15b C16b 1.367(8)
C15b C27b 1.414(7)
C16b C17b 1.383(8)
C16b H36 0.96
C17b C18b 1.406(8)
C17b H37 0.96
C18b C19b 1.380(8)
C18b H38 0.96
C19b C20b 1.514(6)
C19b C27b 1.394(6)
C20b C21b 1.510(6)
C20b H39 0.96
C20b H40 0.96
C21b C22b 1.398(6)
C21b C28b 1.403(6)
C22b C23b 1.382(6)
C22b H41 0.96
C23b C24b 1.402(6)
C23b C45b 1.478(6)
C24b H42 0.96
C25b O29b 1.362(6)
C26b O33b 1.388(6)
C27b O37b 1.336(6)
C28b O41b 1.368(6)
O29b C30b 1.439(7)
C30b C31b 1.482(11)
C30b H103 0.96
C30b H104 0.96
C31b C32b 1.436(15)
C31b H105 0.96
C31b H106 0.96
C32b H107 0.96
C32b H108 0.96
C32b H109 0.96
O33b C34b 1.455(8)
O33b C34b' 1.455(13)
O33b C34b'' 1.455(6)
C34b C35b 1.48(4)
C34b H110 0.96
C34b H111 0.96
C35b C36b 1.51(4)
C35b H112 0.96
C35b H113 0.96
C36b H114 0.96
C36b H115 0.96
C36b H116 0.96
C34b' C35b' 1.48(3)
C34b' H117 0.96
C34b' H118 0.96
C35b' H119 0.96
C35b' H120 0.96
C36b' H121 0.96
C36b' H122 0.96
C36b' H123 0.96
C34b'' C35b'' 1.482(9)
C34b'' H124 0.96
C34b'' H125 0.96
C35b'' C36b'' 1.509(12)
C35b'' H126 0.96
C35b'' H127 0.96
C36b'' H128 0.96
C36b'' H129 0.96
C36b'' H130 0.96
O37b C38b 1.455(7)
O37b C38b' 1.454(12)
C38b C39b 1.482(7)
C38b H131 0.96
C38b H132 0.96
C39b C40b 1.509(12)
C39b H133 0.96
C39b H134 0.96
C40b C39b' 1.503(16)
C40b H135 0.96
C40b H136 0.96
C40b H137 0.96
C38b' C39b' 1.482(10)
C38b' H138 0.96
C38b' H139 0.96
C39b' C40b' 1.51(2)
C39b' H140 0.96
C39b' H141 0.96
C40b' H142 0.96
C40b' H143 0.96
C40b' H144 0.96
O41b C42b 1.455(6)
O41b C42b' 1.455(8)
C42b C43b 1.482(10)
C42b H145 0.96
C42b H146 0.96
C43b C44b 1.509(13)
C43b H147 0.96
C43b H148 0.96
C44b H149 0.96
C44b H150 0.96
C44b H151 0.96
C42b' C43b' 1.482(14)
C42b' H152 0.96
C42b' H153 0.96
C43b' C44b' 1.51(3)
C43b' H154 0.96
C43b' H155 0.96
C44b' H156 0.96
C44b' H157 0.96
C44b' H158 0.96
C45b C50b 1.371(6)
C45b N46b 1.328(6)
C50b C49b 1.381(8)
C50b H46 0.96
C49b C48b 1.391(8)
C49b H43 0.96
C48b C47b 1.353(8)
C48b H44 0.96
C47b N46b 1.339(7)
C47b H45 0.96

loop_
_geom_hbond_atom_site_label_D
_geom_hbond_atom_site_label_H
_geom_hbond_atom_site_label_A
_geom_hbond_distance_DH
_geom_hbond_distance_HA
_geom_hbond_distance_DA
_geom_hbond_angle_DHA
C2a H2 O29a 0.96 2.42 2.870(6) 108.35
C8a H6 O29a 0.96 2.46 2.890(6) 107.05
C14a H12 O37a 0.96 2.40 2.857(6) 108.70
C20a H16 O37a 0.96 2.45 2.888(5) 107.82
C2b H24 O29b 0.96 2.41 2.866(6) 108.37
C8b H29 O29b 0.96 2.42 2.872(6) 108.17
C14b H34 O37b 0.96 2.40 2.851(7) 108.07
C20b H40 O37b 0.96 2.43 2.862(6) 107.13
C35a H74 C26a 1.07 2.39 3.209(8) 132.15
C43a H96 C28a 1.11 2.39 3.100(6) 120.18
C43b H153 C28b 1.11 2.50 3.139(7) 115.46

loop_
_jana_cell_twin_matrix_id
_jana_cell_twin_volume_fraction
_jana_cell_twin_matrix_1_1
_jana_cell_twin_matrix_1_2
_jana_cell_twin_matrix_1_3
_jana_cell_twin_matrix_2_1
_jana_cell_twin_matrix_2_2
_jana_cell_twin_matrix_2_3
_jana_cell_twin_matrix_3_1
_jana_cell_twin_matrix_3_2
_jana_cell_twin_matrix_3_3
1 0.8873(8) 1 0 0 0 1 0 0 0 1
2 0.1127(8) 0.0034 -2.011 -0.0116 0.4966 0.0061 -0.0017 0 0 1
